data_4323889
loop_
_publ_author_name
'Jae-Hak Kim'
'Eunkee Hong'
'Jinkwon Kim'
'Youngkyu Do'

_publ_section_title
;
 Oxidation of Tricarbonylmolybdacarborane. 1. First Examples of
 Oxomolybda(VI)carboranes
;
_journal_name_full 'Inorganic Chemistry'
_journal_page_first 5112
_journal_page_last 5113
_journal_paper_doi 10.1021/ic960223j
_journal_volume 35
_journal_year 1996
_chemical_formula_analytical 'C24 H45 B9 Mo N2 O2 S2'
_chemical_formula_moiety 'C28 H53 B9 Mo N2 O3 S2'
_chemical_formula_structural 'C28 H53 B9 Mo N2 O3 S2'
_chemical_formula_sum 'C28 H53 B9 Mo N2 O3 S2'
_chemical_formula_weight 723.07
_chemical_name_systematic
; 
 ? 
;
_space_group_IT_number 14
_symmetry_cell_setting monoclinic
_symmetry_space_group_name_Hall '-P 2bc'
_symmetry_space_group_name_H-M 'P 1 1 21/b'
_atom_sites_solution_hydrogens geom
_atom_sites_solution_primary direct
_atom_sites_solution_secondary difmap
_audit_creation_method SHELXL
_cell_angle_alpha 90.00
_cell_angle_beta 90.00
_cell_angle_gamma 95.670(10)
_cell_formula_units_Z 4
_cell_length_a 10.3070(10)
_cell_length_b 19.069(4)
_cell_length_c 19.608(2)
_cell_measurement_reflns_used 25
_cell_measurement_temperature 293(2)
_cell_measurement_theta_max 15.33
_cell_measurement_theta_min 8.37
_cell_volume 3835.0(10)
_computing_cell_refinement 'CAD4 (Enraf-Nonius)'
_computing_data_collection 'CAD4 (Enraf-Nonius)'
_computing_data_reduction 'MoleN (Enraf-Nonius, 1994)'
_computing_molecular_graphics ORTEP
_computing_structure_refinement 'SHELXL-93 (Sheldrick, 1993)'
_computing_structure_solution 'SHELXS-86 (Sheldrick, 1990)'
_diffrn_ambient_temperature 293(2)
_diffrn_measurement_device 'Enraf-Nonius CAD4TSB'
_diffrn_measurement_method omega/2theta
_diffrn_radiation_monochromator graphite
_diffrn_radiation_source 'fine-focus sealed tube'
_diffrn_radiation_type MoK\a
_diffrn_radiation_wavelength 0.71073
_diffrn_reflns_av_R_equivalents 0.0000
_diffrn_reflns_av_sigmaI/netI 0.0904
_diffrn_reflns_limit_h_max 11
_diffrn_reflns_limit_h_min 0
_diffrn_reflns_limit_k_max 21
_diffrn_reflns_limit_k_min -21
_diffrn_reflns_limit_l_max 22
_diffrn_reflns_limit_l_min 0
_diffrn_reflns_number 4639
_diffrn_reflns_theta_max 23.98
_diffrn_reflns_theta_min 2.08
_diffrn_standards_decay_% 37.5
_diffrn_standards_interval_count 200
_diffrn_standards_interval_time '7200 sec '
_diffrn_standards_number 3
_exptl_absorpt_coefficient_mu 0.481
_exptl_absorpt_correction_T_max 0.9995
_exptl_absorpt_correction_T_min 0.9814
_exptl_absorpt_correction_type psi-scan
_exptl_crystal_colour 'dark red'
_exptl_crystal_density_diffrn 1.252
_exptl_crystal_F_000 1512
_exptl_crystal_size_max 0.2
_exptl_crystal_size_mid 0.2
_exptl_crystal_size_min 0.1
_refine_diff_density_max 0.989
_refine_diff_density_min -0.947
_refine_diff_density_rms 0.099
_refine_ls_extinction_method none
_refine_ls_goodness_of_fit_all 1.104
_refine_ls_goodness_of_fit_obs 1.175
_refine_ls_matrix_type full
_refine_ls_number_parameters 365
_refine_ls_number_reflns 4639
_refine_ls_number_restraints 0
_refine_ls_restrained_S_all 1.104
_refine_ls_restrained_S_obs 1.175
_refine_ls_R_factor_all 0.1182
_refine_ls_R_factor_obs 0.0714
_refine_ls_shift/esd_max 0.104
_refine_ls_shift/esd_mean 0.006
_refine_ls_structure_factor_coef Fsqd
_refine_ls_weighting_details 'w=1/[\s^2^(Fo^2^)+(0.0906P)^2^+0.9593P] where P=(Fo^2^+2Fc^2^)/3'
_refine_ls_weighting_scheme calc
_refine_ls_wR_factor_all 0.1834
_refine_ls_wR_factor_obs 0.1571
_reflns_number_observed 3109
_reflns_number_total 4639
_reflns_observed_criterion >2sigma(I)
_cod_data_source_file ic960223j_1.cif
_cod_data_source_block cbmosph2
_cod_depositor_comments
;
The following automatic conversions were performed:

'_refine_ls_weighting_scheme' value 'calc
w=1/[\s^2^(Fo^2^)+(0.0906P)^2^+0.9593P] where P=(Fo^2^+2Fc^2^)/3' was
changed to 'calc'. New tag '_refine_ls_weighting_details' was
created. The value of the new tag was set to
'w=1/[\s^2^(Fo^2^)+(0.0906P)^2^+0.9593P] where P=(Fo^2^+2Fc^2^)/3'.

Automatic conversion script
Id: cif_fix_values 3143 2015-03-26 13:38:13Z robertas 
;
_cod_original_sg_symbol_H-M 'P 1 21/c 1'
_cod_database_code 4323889

loop_
_symmetry_equiv_pos_as_xyz
'x, y, z'
'-x, -y+1/2, z+1/2'
'-x, -y, -z'
'x, y-1/2, -z-1/2'

loop_
_atom_site_aniso_label
_atom_site_aniso_U_11
_atom_site_aniso_U_22
_atom_site_aniso_U_33
_atom_site_aniso_U_23
_atom_site_aniso_U_13
_atom_site_aniso_U_12
Mo3 0.0367(4) 0.0482(5) 0.0395(4) 0.0006(5) 0.0008(4) 0.0037(3)
C01 0.057(6) 0.063(7) 0.060(7) -0.006(5) -0.001(5) 0.002(5)
O1 0.099(6) 0.049(5) 0.107(6) 0.010(4) -0.002(5) -0.012(4)
C02 0.023(5) 0.079(7) 0.086(8) 0.040(6) -0.011(5) 0.006(5)
O2 0.073(5) 0.086(6) 0.108(7) -0.014(5) -0.021(5) -0.006(4)
S1 0.078(2) 0.060(2) 0.045(2) -0.0010(13) -0.0089(13) 0.0175(13)
S2 0.063(2) 0.064(2) 0.053(2) -0.0009(13) 0.0003(13) 0.0204(13)
C11 0.040(5) 0.056(6) 0.052(6) 0.009(5) -0.006(4) 0.003(5)
C12 0.057(6) 0.061(6) 0.059(6) 0.002(6) -0.009(6) 0.004(5)
C13 0.043(6) 0.070(8) 0.098(9) 0.008(7) -0.017(6) 0.018(5)
C14 0.047(6) 0.088(9) 0.081(9) 0.029(7) -0.003(6) 0.012(6)
C15 0.058(7) 0.126(11) 0.052(7) 0.022(7) 0.002(6) 0.011(7)
C16 0.049(6) 0.089(8) 0.047(6) 0.012(6) -0.006(5) 0.010(5)
C21 0.044(5) 0.057(6) 0.063(7) -0.004(5) 0.004(5) 0.011(4)
C22 0.039(5) 0.068(7) 0.086(8) -0.003(6) -0.009(5) 0.004(5)
C23 0.053(7) 0.077(8) 0.110(10) 0.030(7) -0.002(7) 0.007(6)
C24 0.064(8) 0.101(10) 0.094(9) 0.031(8) -0.005(7) 0.028(7)
C25 0.032(6) 0.102(9) 0.083(8) 0.013(7) -0.012(5) 0.006(6)
C26 0.040(5) 0.078(7) 0.061(7) 0.019(6) -0.008(5) 0.005(5)
C1 0.048(5) 0.058(6) 0.056(6) -0.005(5) 0.012(5) -0.001(5)
C2 0.036(5) 0.123(10) 0.051(6) -0.033(6) -0.011(5) 0.021(6)
B4 0.070(8) 0.065(8) 0.036(6) 0.002(6) 0.000(6) 0.007(6)
B5 0.074(9) 0.065(8) 0.062(8) 0.008(7) 0.022(7) -0.008(7)
B6 0.055(8) 0.095(11) 0.103(12) -0.022(9) 0.034(8) -0.034(8)
B7 0.058(7) 0.076(9) 0.049(7) -0.003(6) 0.008(6) 0.020(6)
B8 0.065(8) 0.063(8) 0.057(8) -0.015(6) 0.006(6) 0.000(6)
B9 0.084(9) 0.076(9) 0.045(7) -0.003(7) 0.018(7) 0.007(7)
B10 0.077(9) 0.084(10) 0.065(9) 0.001(7) 0.036(7) 0.002(8)
B11 0.052(8) 0.123(13) 0.097(11) -0.006(10) 0.029(8) 0.023(8)
B12 0.075(9) 0.065(8) 0.060(8) -0.004(7) 0.016(7) 0.016(7)
N3 0.057(5) 0.067(6) 0.069(6) -0.003(5) -0.017(5) 0.014(4)
C31 0.174(16) 0.070(10) 0.149(15) 0.000(10) -0.018(12) 0.002(10)
C32 0.244(22) 0.092(11) 0.111(13) -0.025(10) -0.022(14) -0.020(12)
C33 0.120(13) 0.177(18) 0.172(18) -0.039(14) 0.067(13) -0.049(12)
C34 0.084(11) 0.294(26) 0.159(17) 0.061(17) -0.015(11) 0.075(14)
N4 0.092(8) 0.098(9) 0.089(8) -0.011(7) 0.053(7) -0.012(7)
C41 0.186(22) 0.287(29) 0.228(25) -0.115(23) 0.043(19) -0.149(21)
C42 0.280(28) 0.125(16) 0.336(35) 0.039(19) 0.202(27) 0.061(18)
C43 0.345(46) 0.262(38) 0.481(63) 0.174(41) -0.180(44) -0.031(33)
C44 0.191(19) 0.212(21) 0.175(20) -0.011(17) 0.100(17) -0.099(17)

loop_
_atom_site_label
_atom_site_type_symbol
_atom_site_fract_x
_atom_site_fract_y
_atom_site_fract_z
_atom_site_U_iso_or_equiv
_atom_site_thermal_displace_type
_atom_site_occupancy
_atom_site_calc_flag
_atom_site_refinement_flags
_atom_site_disorder_group
Mo3 Mo 0.82323(7) 0.32925(4) 0.81782(4) 0.0415(3) Uani 1 d . .
C01 C 0.8780(10) 0.4254(6) 0.7930(5) 0.060(3) Uani 1 d . .
O1 O 0.9146(8) 0.4843(4) 0.7827(4) 0.086(2) Uani 1 d . .
C02 C 0.9947(8) 0.3491(6) 0.8442(5) 0.063(3) Uani 1 d . .
O2 O 1.1040(8) 0.3696(4) 0.8666(4) 0.090(3) Uani 1 d . .
S1 S 0.7555(3) 0.31600(14) 0.69438(12) 0.0601(7) Uani 1 d . .
S2 S 0.9351(3) 0.22828(14) 0.76264(13) 0.0591(7) Uani 1 d . .
C11 C 0.6967(6) 0.3901(3) 0.6539(3) 0.050(2) Uani 1 d G .
C12 C 0.6551(6) 0.4476(3) 0.6882(3) 0.059(3) Uani 1 d G .
H12 H 0.6584 0.4495 0.7356 0.071 Uiso 1 calc . .
C13 C 0.6087(6) 0.5024(3) 0.6517(4) 0.069(3) Uani 1 d G .
H13 H 0.5809 0.5409 0.6746 0.083 Uiso 1 calc . .
C14 C 0.6038(6) 0.4996(3) 0.5809(4) 0.071(3) Uani 1 d G .
H14 H 0.5728 0.5363 0.5564 0.086 Uiso 1 calc . .
C15 C 0.6454(7) 0.4421(4) 0.5466(3) 0.079(4) Uani 1 d G .
H15 H 0.6421 0.4402 0.4992 0.094 Uiso 1 calc . .
C16 C 0.6918(6) 0.3873(3) 0.5831(3) 0.062(3) Uani 1 d G .
H16 H 0.7196 0.3488 0.5602 0.074 Uiso 1 calc . .
C21 C 0.9929(6) 0.1747(3) 0.8286(3) 0.054(2) Uani 1 d G .
C22 C 0.9168(5) 0.1131(4) 0.8464(4) 0.064(3) Uani 1 d G .
H22 H 0.8399 0.0998 0.8229 0.077 Uiso 1 calc . .
C23 C 0.9555(7) 0.0715(3) 0.8995(4) 0.080(4) Uani 1 d G .
H23 H 0.9046 0.0304 0.9114 0.096 Uiso 1 calc . .
C24 C 1.0704(7) 0.0915(4) 0.9346(3) 0.085(4) Uani 1 d G .
H24 H 1.0963 0.0636 0.9701 0.102 Uiso 1 calc . .
C25 C 1.1465(5) 0.1530(4) 0.9167(3) 0.072(3) Uani 1 d G .
H25 H 1.2233 0.1663 0.9403 0.087 Uiso 1 calc . .
C26 C 1.1077(5) 0.1946(3) 0.8637(4) 0.060(3) Uani 1 d G .
H26 H 1.1586 0.2357 0.8518 0.072 Uiso 1 calc . .
C1 C 0.6790(9) 0.2366(5) 0.8697(5) 0.055(3) Uani 1 d . .
H1 H 0.7013 0.1909 0.8391 0.066 Uiso 1 calc . .
C2 C 0.5943(9) 0.2925(7) 0.8381(5) 0.069(3) Uani 1 d . .
H2 H 0.5567 0.2868 0.7857 0.083 Uiso 1 calc . .
B4 B 0.7886(12) 0.2727(6) 0.9251(5) 0.057(3) Uani 1 d . .
H4 H 0.8840 0.2537 0.9356 0.068 Uiso 1 calc . .
B5 B 0.6458(13) 0.2198(7) 0.9531(7) 0.068(4) Uani 1 d . .
H5 H 0.6504 0.1687 0.9786 0.081 Uiso 1 calc . .
B6 B 0.5200(13) 0.2333(8) 0.8960(8) 0.087(5) Uani 1 d . .
H6 H 0.4415 0.1916 0.8844 0.105 Uiso 1 calc . .
B7 B 0.6373(11) 0.3729(7) 0.8705(6) 0.060(3) Uani 1 d . .
H7 H 0.6286 0.4226 0.8432 0.072 Uiso 1 calc . .
B8 B 0.7617(12) 0.3629(7) 0.9303(6) 0.062(3) Uani 1 d . .
H8 H 0.8358 0.4054 0.9457 0.074 Uiso 1 calc . .
B9 B 0.6917(13) 0.3021(7) 0.9918(6) 0.068(4) Uani 1 d . .
H9 H 0.7262 0.3049 1.0449 0.082 Uiso 1 calc . .
B10 B 0.5305(13) 0.2789(7) 0.9742(7) 0.076(4) Uani 1 d . .
H10 H 0.4592 0.2672 1.0154 0.091 Uiso 1 calc . .
B11 B 0.4932(13) 0.3228(9) 0.8980(8) 0.090(5) Uani 1 d . .
H11 H 0.3961 0.3397 0.8874 0.108 Uiso 1 calc . .
B12 B 0.5970(13) 0.3645(7) 0.9580(6) 0.066(3) Uani 1 d . .
H12 H 0.5670 0.4089 0.9880 0.079 Uiso 1 calc . .
N3 N 0.8225(8) 0.1177(5) 0.5672(5) 0.064(2) Uani 1 d . .
C31 C 0.8421(17) 0.1906(7) 0.5381(9) 0.132(6) Uani 1 d . .
H31A H 0.7612 0.2031 0.5197 0.198 Uiso 1 calc . .
H31B H 0.9063 0.1920 0.5025 0.198 Uiso 1 calc . .
H31C H 0.8714 0.2233 0.5734 0.198 Uiso 1 calc . .
C32 C 0.7767(19) 0.0668(8) 0.5145(9) 0.152(7) Uani 1 d . .
H32A H 0.6935 0.0777 0.4978 0.228 Uiso 1 calc . .
H32B H 0.7683 0.0202 0.5336 0.228 Uiso 1 calc . .
H32C H 0.8382 0.0690 0.4776 0.228 Uiso 1 calc . .
C33 C 0.7301(16) 0.1126(10) 0.6233(10) 0.160(8) Uani 1 d . .
H33A H 0.6459 0.1223 0.6069 0.241 Uiso 1 calc . .
H33B H 0.7589 0.1462 0.6579 0.241 Uiso 1 calc . .
H33C H 0.7244 0.0659 0.6421 0.241 Uiso 1 calc . .
C34 C 0.9475(15) 0.1029(12) 0.5935(10) 0.175(9) Uani 1 d . .
H34A H 1.0104 0.1060 0.5572 0.262 Uiso 1 calc . .
H34B H 0.9405 0.0563 0.6125 0.262 Uiso 1 calc . .
H34C H 0.9750 0.1366 0.6283 0.262 Uiso 1 calc . .
N4 N 1.2018(11) 0.3763(6) 0.6447(6) 0.095(4) Uani 1 d . .
C41 C 1.1193(22) 0.3269(14) 0.6032(13) 0.245(15) Uani 1 d . .
H41A H 1.0709 0.3524 0.5715 0.367 Uiso 1 calc . .
H41B H 1.0598 0.2987 0.6322 0.367 Uiso 1 calc . .
H41C H 1.1725 0.2969 0.5787 0.367 Uiso 1 calc . .
C42 C 1.1122(26) 0.4150(10) 0.6825(15) 0.244(15) Uani 1 d . .
H42A H 1.0652 0.4422 0.6516 0.367 Uiso 1 calc . .
H42B H 1.1599 0.4460 0.7143 0.367 Uiso 1 calc . .
H42C H 1.0519 0.3825 0.7069 0.367 Uiso 1 calc . .
C43 C 1.2657(38) 0.3394(19) 0.6872(22) 0.367(28) Uani 1 d . .
H43A H 1.2050 0.3089 0.7134 0.550 Uiso 1 calc . .
H43B H 1.3171 0.3706 0.7172 0.550 Uiso 1 calc . .
H43C H 1.3219 0.3115 0.6620 0.550 Uiso 1 calc . .
C44 C 1.2839(20) 0.4235(11) 0.6029(11) 0.201(10) Uani 1 d . .
H44A H 1.2310 0.4488 0.5732 0.301 Uiso 1 calc . .
H44B H 1.3401 0.3971 0.5761 0.301 Uiso 1 calc . .
H44C H 1.3358 0.4563 0.6314 0.301 Uiso 1 calc . .
SL1 C 0.6207(23) 0.4719(12) 0.1603(12) 0.175(8) Uiso 1 d . .
SL2 O 0.5537(27) 0.4246(17) 0.2033(15) 0.169(10) Uiso 0.50 d P .
SL2' O 0.6482(25) 0.4740(14) 0.2379(14) 0.160(9) Uiso 0.50 d P .
SL3 C 0.6103(44) 0.3619(23) 0.2066(22) 0.164(15) Uiso 0.50 d P .
SL3' C 0.6884(42) 0.4086(24) 0.2572(23) 0.166(15) Uiso 0.50 d P .
SL4 C 0.7535(22) 0.3855(12) 0.2023(12) 0.175(8) Uiso 1 d . .
SL5 C 0.7526(22) 0.4480(12) 0.1497(12) 0.175(8) Uiso 1 d . .

loop_
_atom_type_symbol
_atom_type_description
_atom_type_scat_dispersion_real
_atom_type_scat_dispersion_imag
_atom_type_scat_source
C C 0.0033 0.0016 'International Tables Vol C Tables 4.2.6.8 and 6.1.1.4'
H H 0.0000 0.0000 'International Tables Vol C Tables 4.2.6.8 and 6.1.1.4'
B B 0.0013 0.0007 'International Tables Vol C Tables 4.2.6.8 and 6.1.1.4'
N N 0.0061 0.0033 'International Tables Vol C Tables 4.2.6.8 and 6.1.1.4'
O O 0.0106 0.0060 'International Tables Vol C Tables 4.2.6.8 and 6.1.1.4'
S S 0.1246 0.1234 'International Tables Vol C Tables 4.2.6.8 and 6.1.1.4'
Mo Mo -1.6832 0.6857 'International Tables Vol C Tables 4.2.6.8 and 6.1.1.4'

loop_
_geom_angle_atom_site_label_1
_geom_angle_atom_site_label_2
_geom_angle_atom_site_label_3
_geom_angle
_geom_angle_site_symmetry_1
_geom_angle_site_symmetry_3
_geom_angle_publ_flag
C02 Mo3 C01 72.0(4) . . ?
C02 Mo3 B4 86.7(4) . . ?
C01 Mo3 B4 132.3(4) . . ?
C02 Mo3 B7 126.2(5) . . ?
C01 Mo3 B7 87.0(4) . . ?
B4 Mo3 B7 71.7(4) . . ?
C02 Mo3 B8 87.7(5) . . ?
C01 Mo3 B8 92.2(4) . . ?
B4 Mo3 B8 43.6(4) . . ?
B7 Mo3 B8 43.1(4) . . ?
C02 Mo3 C1 122.6(4) . . ?
C01 Mo3 C1 154.5(4) . . ?
B4 Mo3 C1 40.6(4) . . ?
B7 Mo3 C1 67.5(4) . . ?
B8 Mo3 C1 69.5(4) . . ?
C02 Mo3 C2 153.9(4) . . ?
C01 Mo3 C2 120.1(4) . . ?
B4 Mo3 C2 68.0(4) . . ?
B7 Mo3 C2 40.7(4) . . ?
B8 Mo3 C2 69.6(4) . . ?
C1 Mo3 C2 37.8(3) . . ?
C02 Mo3 S1 122.7(3) . . ?
C01 Mo3 S1 84.5(3) . . ?
B4 Mo3 S1 140.9(3) . . ?
B7 Mo3 S1 103.0(3) . . ?
B8 Mo3 S1 146.1(3) . . ?
C1 Mo3 S1 100.7(2) . . ?
C2 Mo3 S1 82.9(2) . . ?
C02 Mo3 S2 77.3(4) . . ?
C01 Mo3 S2 119.6(3) . . ?
B4 Mo3 S2 95.2(3) . . ?
B7 Mo3 S2 150.7(3) . . ?
B8 Mo3 S2 137.3(3) . . ?
C1 Mo3 S2 85.3(2) . . ?
C2 Mo3 S2 110.3(3) . . ?
S1 Mo3 S2 70.28(8) . . ?
O1 C01 Mo3 175.0(9) . . ?
O2 C02 Mo3 171.7(10) . . ?
C11 S1 Mo3 117.4(2) . . ?
C21 S2 Mo3 108.8(2) . . ?
C12 C11 C16 120.0 . . ?
C12 C11 S1 124.6(4) . . ?
C16 C11 S1 115.4(4) . . ?
C11 C12 C13 120.0 . . ?
C14 C13 C12 120.0 . . ?
C13 C14 C15 120.0 . . ?
C16 C15 C14 120.0 . . ?
C15 C16 C11 120.0 . . ?
C22 C21 C26 120.0 . . ?
C22 C21 S2 118.2(4) . . ?
C26 C21 S2 121.7(4) . . ?
C23 C22 C21 120.0 . . ?
C24 C23 C22 120.0 . . ?
C25 C24 C23 120.0 . . ?
C24 C25 C26 120.0 . . ?
C25 C26 C21 120.0 . . ?
C2 C1 B4 112.1(8) . . ?
C2 C1 B5 113.2(8) . . ?
B4 C1 B5 64.2(7) . . ?
C2 C1 B6 63.3(8) . . ?
B4 C1 B6 115.2(8) . . ?
B5 C1 B6 61.9(8) . . ?
C2 C1 Mo3 71.3(5) . . ?
B4 C1 Mo3 68.2(5) . . ?
B5 C1 Mo3 130.0(7) . . ?
B6 C1 Mo3 132.1(8) . . ?
C1 C2 B7 110.9(7) . . ?
C1 C2 B11 110.9(9) . . ?
B7 C2 B11 62.9(8) . . ?
C1 C2 B6 62.4(8) . . ?
B7 C2 B6 114.1(8) . . ?
B11 C2 B6 61.5(8) . . ?
C1 C2 Mo3 70.8(5) . . ?
B7 C2 Mo3 68.7(5) . . ?
B11 C2 Mo3 128.5(8) . . ?
B6 C2 Mo3 130.7(7) . . ?
C1 B4 B9 103.4(8) . . ?
C1 B4 B8 105.9(8) . . ?
B9 B4 B8 60.2(7) . . ?
C1 B4 B5 58.7(7) . . ?
B9 B4 B5 59.5(7) . . ?
B8 B4 B5 109.4(9) . . ?
C1 B4 Mo3 71.1(5) . . ?
B9 B4 Mo3 125.1(7) . . ?
B8 B4 Mo3 69.0(5) . . ?
B5 B4 Mo3 127.4(7) . . ?
C1 B5 B6 59.6(7) . . ?
C1 B5 B9 102.4(8) . . ?
B6 B5 B9 106.4(10) . . ?
C1 B5 B10 104.0(9) . . ?
B6 B5 B10 60.1(8) . . ?
B9 B5 B10 58.0(8) . . ?
C1 B5 B4 57.1(6) . . ?
B6 B5 B4 107.5(8) . . ?
B9 B5 B4 59.8(7) . . ?
B10 B5 B4 106.2(9) . . ?
C1 B6 C2 54.4(6) . . ?
C1 B6 B5 58.5(7) . . ?
C2 B6 B5 103.3(8) . . ?
C1 B6 B11 102.3(8) . . ?
C2 B6 B11 58.8(7) . . ?
B5 B6 B11 108.6(10) . . ?
C1 B6 B10 103.4(9) . . ?
C2 B6 B10 104.3(9) . . ?
B5 B6 B10 60.4(8) . . ?
B11 B6 B10 60.5(8) . . ?
C2 B7 B8 106.4(8) . . ?
C2 B7 B11 59.4(7) . . ?
B8 B7 B11 108.7(9) . . ?
C2 B7 B12 104.3(9) . . ?
B8 B7 B12 60.8(7) . . ?
B11 B7 B12 58.6(8) . . ?
C2 B7 Mo3 70.6(5) . . ?
B8 B7 Mo3 68.5(5) . . ?
B11 B7 Mo3 127.0(8) . . ?
B12 B7 Mo3 125.1(7) . . ?
B7 B8 B4 104.6(8) . . ?
B7 B8 B9 105.6(9) . . ?
B4 B8 B9 59.8(7) . . ?
B7 B8 B12 59.8(7) . . ?
B4 B8 B12 105.9(8) . . ?
B9 B8 B12 58.6(7) . . ?
B7 B8 Mo3 68.4(5) . . ?
B4 B8 Mo3 67.5(5) . . ?
B9 B8 Mo3 123.4(7) . . ?
B12 B8 Mo3 124.1(7) . . ?
B10 B9 B12 60.3(8) . . ?
B10 B9 B5 61.1(8) . . ?
B12 B9 B5 108.9(10) . . ?
B10 B9 B4 109.5(9) . . ?
B12 B9 B4 107.8(8) . . ?
B5 B9 B4 60.7(7) . . ?
B10 B9 B8 110.6(10) . . ?
B12 B9 B8 61.0(7) . . ?
B5 B9 B8 110.1(8) . . ?
B4 B9 B8 60.0(7) . . ?
B9 B10 B12 60.8(8) . . ?
B9 B10 B6 108.3(9) . . ?
B12 B10 B6 107.7(9) . . ?
B9 B10 B5 61.0(7) . . ?
B12 B10 B5 109.3(9) . . ?
B6 B10 B5 59.5(8) . . ?
B9 B10 B11 107.4(9) . . ?
B12 B10 B11 59.1(8) . . ?
B6 B10 B11 59.6(9) . . ?
B5 B10 B11 107.1(9) . . ?
C2 B11 B12 104.6(8) . . ?
C2 B11 B6 59.7(8) . . ?
B12 B11 B6 108.2(11) . . ?
C2 B11 B7 57.7(7) . . ?
B12 B11 B7 60.7(8) . . ?
B6 B11 B7 108.3(9) . . ?
C2 B11 B10 104.6(9) . . ?
B12 B11 B10 59.3(8) . . ?
B6 B11 B10 59.9(9) . . ?
B7 B11 B10 107.5(10) . . ?
B11 B12 B10 61.6(9) . . ?
B11 B12 B9 108.0(10) . . ?
B10 B12 B9 59.0(8) . . ?
B11 B12 B7 60.7(8) . . ?
B10 B12 B7 109.3(9) . . ?
B9 B12 B7 106.8(8) . . ?
B11 B12 B8 109.3(9) . . ?
B10 B12 B8 109.1(9) . . ?
B9 B12 B8 60.4(7) . . ?
B7 B12 B8 59.4(7) . . ?
C34 N3 C33 108.0(13) . . ?
C34 N3 C32 111.0(13) . . ?
C33 N3 C32 108.8(11) . . ?
C34 N3 C31 106.1(12) . . ?
C33 N3 C31 112.2(12) . . ?
C32 N3 C31 110.6(11) . . ?
C43 N4 C44 113.9(21) . . ?
C43 N4 C42 109.2(25) . . ?
C44 N4 C42 110.0(15) . . ?
C43 N4 C41 107.5(22) . . ?
C44 N4 C41 111.1(15) . . ?
C42 N4 C41 104.8(18) . . ?
SL2 SL1 SL5 107.4(22) . . ?
SL2 SL1 SL2' 59.4(16) . . ?
SL5 SL1 SL2' 88.5(18) . . ?
SL1 SL2 SL3 111.7(30) . . ?
SL1 SL2 SL2' 66.4(19) . . ?
SL3 SL2 SL2' 103.0(29) . . ?
SL1 SL2 SL3' 97.3(23) . . ?
SL3 SL2 SL3' 54.9(23) . . ?
SL2' SL2 SL3' 49.9(18) . . ?
SL3' SL2' SL2 77.8(25) . . ?
SL3' SL2' SL1 108.2(28) . . ?
SL2 SL2' SL1 54.2(15) . . ?
SL2 SL3 SL4 103.0(31) . . ?
SL2 SL3 SL3' 76.6(30) . . ?
SL4 SL3 SL3' 53.9(22) . . ?
SL4 SL3' SL2' 105.7(34) . . ?
SL4 SL3' SL3 62.7(26) . . ?
SL2' SL3' SL3 99.1(35) . . ?
SL4 SL3' SL2 90.1(28) . . ?
SL2' SL3' SL2 52.3(20) . . ?
SL3 SL3' SL2 48.5(21) . . ?
SL3' SL4 SL3 63.4(23) . . ?
SL3' SL4 SL5 103.4(26) . . ?
SL3 SL4 SL5 100.7(23) . . ?
SL1 SL5 SL4 102.4(19) . . ?

loop_
_geom_bond_atom_site_label_1
_geom_bond_atom_site_label_2
_geom_bond_distance
_geom_bond_site_symmetry_2
_geom_bond_publ_flag
Mo3 C02 1.845(9) . ?
Mo3 C01 1.927(11) . ?
Mo3 B4 2.375(11) . ?
Mo3 B7 2.398(11) . ?
Mo3 B8 2.400(12) . ?
Mo3 C1 2.419(9) . ?
Mo3 C2 2.427(10) . ?
Mo3 S1 2.525(3) . ?
Mo3 S2 2.578(3) . ?
C01 O1 1.166(11) . ?
C02 O2 1.235(10) . ?
S1 C11 1.778(5) . ?
S2 C21 1.786(5) . ?
C11 C12 1.39 . ?
C11 C16 1.39 . ?
C12 C13 1.39 . ?
C13 C14 1.39 . ?
C14 C15 1.39 . ?
C15 C16 1.39 . ?
C21 C22 1.39 . ?
C21 C26 1.39 . ?
C22 C23 1.39 . ?
C23 C24 1.39 . ?
C24 C25 1.39 . ?
C25 C26 1.39 . ?
C1 C2 1.571(14) . ?
C1 B4 1.665(15) . ?
C1 B5 1.694(15) . ?
C1 B6 1.714(15) . ?
C2 B7 1.68(2) . ?
C2 B11 1.71(2) . ?
C2 B6 1.73(2) . ?
B4 B9 1.77(2) . ?
B4 B8 1.77(2) . ?
B4 B5 1.79(2) . ?
B5 B6 1.75(2) . ?
B5 B9 1.77(2) . ?
B5 B10 1.77(2) . ?
B6 B11 1.76(2) . ?
B6 B10 1.76(2) . ?
B7 B8 1.76(2) . ?
B7 B11 1.77(2) . ?
B7 B12 1.77(2) . ?
B8 B9 1.78(2) . ?
B8 B12 1.79(2) . ?
B9 B10 1.71(2) . ?
B9 B12 1.74(2) . ?
B10 B12 1.73(2) . ?
B10 B11 1.77(2) . ?
B11 B12 1.73(2) . ?
N3 C34 1.44(2) . ?
N3 C33 1.45(2) . ?
N3 C32 1.46(2) . ?
N3 C31 1.50(2) . ?
N4 C43 1.31(3) . ?
N4 C44 1.43(2) . ?
N4 C42 1.44(2) . ?
N4 C41 1.45(2) . ?
SL1 SL2 1.37(3) . ?
SL1 SL5 1.49(3) . ?
SL1 SL2' 1.55(3) . ?
SL2 SL3 1.38(4) . ?
SL2 SL2' 1.45(3) . ?
SL2 SL3' 1.80(5) . ?
SL2' SL3' 1.41(4) . ?
SL3 SL4 1.50(4) . ?
SL3 SL3' 1.51(5) . ?
SL3' SL4 1.36(4) . ?
SL4 SL5 1.58(3) . ?
